data_9004230
loop_
_publ_author_name
'Atencio, D.'
'Neumann, R.'
'Silva, A. J. G. C.'
'Mascarenhas, Y. P.'

_publ_section_title
;
 Phurcalite from Perus, San Paulo, Brazil, and redetermination of its
 crystal structure
;
_journal_name_full 'The Canadian Mineralogist'
_journal_page_first 95
_journal_page_last 105
_journal_volume 29
_journal_year 1991
_chemical_compound_source 'Perus, San Paulo, Brazil'
_chemical_formula_sum 'Ca2 O23 P2 U3'
_chemical_name_mineral Phurcalite
_space_group_IT_number 61
_symmetry_space_group_name_Hall '-P 2ac 2ab'
_symmetry_space_group_name_H-M 'P b c a'
_cell_angle_alpha 90
_cell_angle_beta 90
_cell_angle_gamma 90
_cell_length_a 17.415
_cell_length_b 16.035
_cell_length_c 13.598
_cell_formula_units_Z 8
_cell_volume 3797.235
_database_code_amcsd 0005255
_exptl_crystal_density_diffrn 4.283
_cod_original_formula_sum 'U3 Ca2 P2 O23'
_cod_database_code 9004230

loop_
_space_group_symop_operation_xyz
x,y,z
x,1/2-y,1/2+z
-x,1/2+y,1/2-z
1/2-x,1/2+y,z
1/2+x,1/2-y,-z
1/2+x,y,1/2-z
1/2-x,-y,1/2+z
-x,-y,-z

loop_
_atom_site_aniso_label
_atom_site_aniso_U_11
_atom_site_aniso_U_22
_atom_site_aniso_U_33
_atom_site_aniso_U_12
_atom_site_aniso_U_13
_atom_site_aniso_U_23
U1 0.01320 0.01470 0.00680 -0.00100 -0.00020 -0.00020
U2 0.00830 0.01690 0.00940 -0.00070 -0.00040 0.00140
U3 0.00930 0.01810 0.00570 0.00090 -0.00030 -0.00050
Ca4 0.01500 0.01700 0.02000 0.00300 0.00000 -0.00100
Ca5 0.04100 0.02600 0.01600 -0.00800 0.00400 -0.00400
P6 0.00800 0.02600 0.01000 0.00400 -0.00200 -0.00200
P7 0.00300 0.01900 0.01500 0.00100 -0.00100 0.00000
O8 0.02200 0.00900 0.02400 -0.00200 0.00000 -0.00400
O9 0.02100 0.00800 0.03400 -0.00500 0.00400 -0.01000
O11 0.01800 0.01100 0.02600 0.00400 -0.00500 0.00500
O12 0.01200 0.01900 0.03000 0.00100 -0.00400 -0.00300
O13 0.03700 0.01600 0.00900 0.00100 -0.00800 -0.00600
O14 0.00700 0.03000 0.01700 0.00000 0.00200 -0.00800
O15 0.02500 0.00200 0.01500 -0.00500 0.00900 0.00000
O16 0.01800 0.04000 0.01100 0.00500 0.01000 -0.00400
O17 0.01600 0.01600 0.01400 0.00200 -0.00900 -0.00500
O18 0.02000 0.04000 0.01900 -0.00700 -0.00900 0.00100
O20 0.00700 0.01500 0.02200 -0.00600 -0.00500 -0.00700
O21 0.03000 0.01300 0.01300 0.00500 -0.00100 -0.01000
O22 0.00800 0.01600 0.02300 0.00600 0.00200 -0.00100
O23 0.02500 0.05000 0.02300 0.00100 0.00800 0.00300
O24 0.04000 0.04000 0.04000 0.00000 -0.02000 0.00000
O25 0.05000 0.04000 0.01000 -0.00600 0.00800 -0.02300
O26 0.06000 0.02000 0.05000 0.00800 0.02000 0.00900
O27 0.02600 0.04000 0.05000 -0.00300 0.01600 -0.01000
O28 0.05000 0.02000 0.05000 -0.00700 -0.00800 -0.01200
O29 0.09000 0.03000 0.03000 0.00000 -0.02000 -0.00500
O30 0.05000 0.04000 0.03000 0.01300 -0.00200 -0.00500

loop_
_atom_site_label
_atom_site_fract_x
_atom_site_fract_y
_atom_site_fract_z
_atom_site_U_iso_or_equiv
U1 0.34330 0.21370 0.61230 ?
U2 0.45150 0.21710 0.86880 ?
U3 0.23740 0.23480 0.86610 ?
Ca4 0.14560 0.04530 0.03130 ?
Ca5 0.08980 0.10980 0.28840 ?
P6 0.15760 0.24660 0.62050 ?
P7 0.03160 0.19280 0.88770 ?
O8 0.34180 0.39780 0.09400 ?
O9 0.34160 0.17440 0.13100 ?
O10 0.43940 0.11430 0.91600 0.02026
O11 0.47210 0.31820 0.81800 ?
O12 0.22930 0.37270 0.40500 ?
O13 0.23280 0.34380 0.82800 ?
O14 0.34430 0.30200 0.27500 ?
O15 0.20630 0.20440 0.70200 ?
O16 0.21100 0.26700 0.03100 ?
O17 0.34580 0.26690 0.94700 ?
O18 0.47470 0.24100 0.54600 ?
O19 0.48340 0.16800 0.70400 0.02913
O20 0.09840 0.24880 0.35800 ?
O21 0.08460 0.19730 0.60580 ?
O22 0.14170 0.16040 0.14100 ?
O23 0.06050 0.11500 0.93700 ?
O24 0.47120 0.06600 0.13900 ?
O25 0.03460 0.48000 0.64700 ?
O26 0.36300 0.04500 0.39300 ?
O27 0.28070 0.47200 0.56400 ?
O28 0.32630 0.00800 0.77500 ?
O29 0.14000 0.46200 0.21800 ?
O30 0.60800 0.42700 0.53700 ?

loop_
_cod_related_entry_id
_cod_related_entry_database
_cod_related_entry_code
1 AMCSD 0005255
